data_7129035
loop_
_publ_author_name
'Frenette, Brandon L.'
'Oma\~na, Alvaro A'
'Ferguson, Michael J.'
'Zhou, Yuqiao'
'Rivard, Eric'

_publ_section_title
;
 Access to adducts of parent iminoborane isomers, HBNH and
 NBH<sub>2</sub>, using frustrated Lewis pair chelation.
;
_journal_issue 83
_journal_name_full 'Chemical communications (Cambridge, England)'
_journal_page_first 10895
_journal_page_last 10898
_journal_paper_doi 10.1039/d1cc04923b
_journal_volume 57
_journal_year 2021
_chemical_formula_moiety 'C24 H43 B2 I N P, 0.5 (C6 H14)'
_chemical_formula_sum 'C27 H50 B2 I N P'
_chemical_formula_weight 568.17
_chemical_name_common PB(HIBNH2)
_chemical_properties_physical Air-sensitive,Moisture-sensitive
_space_group_crystal_system monoclinic
_space_group_IT_number 14
_space_group_name_Hall '-P 2ybc'
_space_group_name_H-M_alt 'P 1 21/c 1'
_atom_sites_solution_hydrogens mixed
_atom_sites_solution_primary dual
_atom_sites_solution_secondary difmap
_audit_creation_method SHELXL-2017/1
_audit_update_record
;
2021-09-18 deposited with the CCDC.	2021-09-22 downloaded from the CCDC.
;
_cell_angle_alpha 90
_cell_angle_beta 107.048(2)
_cell_angle_gamma 90
_cell_formula_units_Z 4
_cell_length_a 18.2679(5)
_cell_length_b 11.4128(4)
_cell_length_c 14.6131(4)
_cell_measurement_reflns_used 3676
_cell_measurement_temperature 173(2)
_cell_measurement_theta_max 64.26
_cell_measurement_theta_min 2.53
_cell_volume 2912.78(16)
_computing_cell_refinement 'Bruker SAINT'
_computing_data_collection 'Bruker APEX2'
_computing_data_reduction 'Bruker SAINT'
_computing_molecular_graphics 'Bruker SHELXTL'
_computing_publication_material 'Bruker SHELXTL'
_computing_structure_refinement 'SHELXL-2017/1 (Sheldrick, 2017)'
_computing_structure_solution 'SHELXT (version 2014/5)'
_diffrn_ambient_temperature 173(2)
_diffrn_measured_fraction_theta_full 0.987
_diffrn_measured_fraction_theta_max 0.967
_diffrn_measurement_device_type 'Bruker APEX-II CCD'
_diffrn_measurement_method '\f and \w scans'
_diffrn_radiation_type CuK\a
_diffrn_radiation_wavelength 1.54178
_diffrn_reflns_av_R_equivalents 0.1170
_diffrn_reflns_av_unetI/netI 0.0999
_diffrn_reflns_Laue_measured_fraction_full 0.987
_diffrn_reflns_Laue_measured_fraction_max 0.967
_diffrn_reflns_limit_h_max 22
_diffrn_reflns_limit_h_min -22
_diffrn_reflns_limit_k_max 14
_diffrn_reflns_limit_k_min -13
_diffrn_reflns_limit_l_max 18
_diffrn_reflns_limit_l_min -18
_diffrn_reflns_number 38652
_diffrn_reflns_point_group_measured_fraction_full 0.987
_diffrn_reflns_point_group_measured_fraction_max 0.967
_diffrn_reflns_theta_full 67.679
_diffrn_reflns_theta_max 73.950
_diffrn_reflns_theta_min 2.530
_exptl_absorpt_coefficient_mu 9.241
_exptl_absorpt_correction_T_max 0.2912
_exptl_absorpt_correction_T_min 0.1563
_exptl_absorpt_correction_type numerical
_exptl_absorpt_process_details 'SADABS (version 2016/2)'
_exptl_crystal_colour colourless
_exptl_crystal_density_diffrn 1.296
_exptl_crystal_description plate
_exptl_crystal_F_000 1188
_exptl_crystal_recrystallization_method 'Re-crystallisation from solvent: hexanes at -40C'
_exptl_crystal_size_max 0.119
_exptl_crystal_size_mid 0.047
_exptl_crystal_size_min 0.040
_refine_diff_density_max 1.238
_refine_diff_density_min -0.995
_refine_diff_density_rms 0.120
_refine_ls_extinction_coef 0.00181(14)
_refine_ls_extinction_expression Fc^*^=kFc[1+0.001xFc^2^\l^3^/sin(2\q)]^-1/4^
_refine_ls_extinction_method 'SHELXL-2017/1 (Sheldrick 2017)'
_refine_ls_goodness_of_fit_ref 1.056
_refine_ls_hydrogen_treatment mixed
_refine_ls_matrix_type full
_refine_ls_number_parameters 276
_refine_ls_number_reflns 5714
_refine_ls_number_restraints 2
_refine_ls_restrained_S_all 1.056
_refine_ls_R_factor_all 0.0816
_refine_ls_R_factor_gt 0.0539
_refine_ls_shift/su_max 0.001
_refine_ls_shift/su_mean 0.000
_refine_ls_structure_factor_coef Fsqd
_refine_ls_weighting_details 'w=1/[\s^2^(Fo^2^)+(0.0433P)^2^+0.3809P] where P=(Fo^2^+2Fc^2^)/3'
_refine_ls_weighting_scheme calc
_refine_ls_wR_factor_gt 0.1232
_refine_ls_wR_factor_ref 0.1380
_reflns_Friedel_coverage 0.000
_reflns_number_gt 4015
_reflns_number_total 5714
_reflns_threshold_expression 'I > 2\s(I)'
_cod_data_source_file d1cc04923b2.cif
_cod_data_source_block PB(HIBNH2)
_cod_depositor_comments 'Adding full bibliography for 7129027--7129035.cif.'
_cod_original_cell_volume 2912.78(15)
_cod_original_sg_symbol_H-M 'P 21/c'
_cod_database_code 7129035
_shelx_shelxl_version_number 2017/1
_shelx_space_group_comment
; 
The symmetry employed for this shelxl refinement is uniquely defined 
by the following loop, which should always be used as a source of 
symmetry information in preference to the above space-group names. 
They are only intended as comments. 
;
_shelx_estimated_absorpt_t_min 0.406
_shelx_estimated_absorpt_t_max 0.709

loop_
_space_group_symop_operation_xyz
'x, y, z'
'-x, y+1/2, -z+1/2'
'-x, -y, -z'
'x, -y-1/2, z-1/2'

loop_
_atom_site_label
_atom_site_type_symbol
_atom_site_fract_x
_atom_site_fract_y
_atom_site_fract_z
_atom_site_U_iso_or_equiv
_atom_site_adp_type
_atom_site_occupancy
_atom_site_site_symmetry_order
_atom_site_calc_flag
_atom_site_refinement_flags_posn
_atom_site_refinement_flags_adp
_atom_site_refinement_flags_occupancy
_atom_site_disorder_assembly
_atom_site_disorder_group
I I 0.43523(2) 0.56142(3) 0.87661(2) 0.04280(15) Uani 1 1 d . . . . .
P P 0.36766(7) 0.72845(12) 0.66897(10) 0.0373(3) Uani 1 1 d . . . . .
N N 0.2853(3) 0.5311(4) 0.7038(4) 0.0411(11) Uani 1 1 d D . . . .
H1N H 0.263(3) 0.569(5) 0.733(4) 0.062 Uiso 1 1 d D U . . .
H2N H 0.289(3) 0.462(3) 0.711(4) 0.062 Uiso 1 1 d D U . . .
C1 C 0.3651(3) 0.8405(5) 0.7576(4) 0.0446(13) Uani 1 1 d . . . . .
H1 H 0.410231 0.825718 0.814709 0.053 Uiso 1 1 calc R U . . .
C2 C 0.2937(3) 0.8252(5) 0.7908(4) 0.0506(14) Uani 1 1 d . . . . .
H2A H 0.294183 0.883315 0.840411 0.076 Uiso 1 1 calc R U . . .
H2B H 0.293280 0.746248 0.817002 0.076 Uiso 1 1 calc R U . . .
H2C H 0.247821 0.836331 0.736377 0.076 Uiso 1 1 calc R U . . .
C3 C 0.3725(4) 0.9668(5) 0.7261(5) 0.0572(16) Uani 1 1 d . . . . .
H3A H 0.376939 1.019854 0.780184 0.086 Uiso 1 1 calc R U . . .
H3B H 0.327009 0.987440 0.673617 0.086 Uiso 1 1 calc R U . . .
H3C H 0.418179 0.973842 0.704346 0.086 Uiso 1 1 calc R U . . .
C4 C 0.4519(3) 0.7538(4) 0.6276(4) 0.0395(12) Uani 1 1 d . . . . .
H4 H 0.445818 0.832801 0.596766 0.047 Uiso 1 1 calc R U . . .
C5 C 0.4557(3) 0.6641(5) 0.5516(4) 0.0551(15) Uani 1 1 d . . . . .
H5A H 0.497693 0.684427 0.525387 0.083 Uiso 1 1 calc R U . . .
H5B H 0.407242 0.664340 0.500012 0.083 Uiso 1 1 calc R U . . .
H5C H 0.464666 0.585926 0.580491 0.083 Uiso 1 1 calc R U . . .
C6 C 0.5256(3) 0.7564(5) 0.7116(5) 0.0557(16) Uani 1 1 d . . . . .
H6A H 0.569731 0.767012 0.687149 0.084 Uiso 1 1 calc R U . . .
H6B H 0.531004 0.682339 0.746967 0.084 Uiso 1 1 calc R U . . .
H6C H 0.523335 0.821444 0.754472 0.084 Uiso 1 1 calc R U . . .
C11 C 0.2837(3) 0.7438(4) 0.5669(4) 0.0369(11) Uani 1 1 d . . . . .
C12 C 0.2262(3) 0.6570(5) 0.5444(4) 0.0374(12) Uani 1 1 d . . . . .
C13 C 0.1633(3) 0.6845(5) 0.4644(4) 0.0432(13) Uani 1 1 d . . . . .
H13 H 0.122776 0.629132 0.445615 0.052 Uiso 1 1 calc R U . . .
C14 C 0.1568(3) 0.7865(5) 0.4118(4) 0.0470(14) Uani 1 1 d . . . . .
H14 H 0.112855 0.800072 0.358907 0.056 Uiso 1 1 calc R U . . .
C15 C 0.2143(3) 0.8678(5) 0.4364(4) 0.0481(14) Uani 1 1 d . . . . .
H15 H 0.210186 0.938312 0.400626 0.058 Uiso 1 1 calc R U . . .
C16 C 0.2779(3) 0.8479(5) 0.5124(4) 0.0427(13) Uani 1 1 d . . . . .
H16 H 0.318047 0.903990 0.528612 0.051 Uiso 1 1 calc R U . . .
C21 C 0.1410(3) 0.5021(5) 0.6073(4) 0.0440(13) Uani 1 1 d . . . . .
H21 H 0.105040 0.492343 0.541435 0.053 Uiso 1 1 calc R U . . .
C22 C 0.1346(3) 0.3889(6) 0.6620(5) 0.0621(17) Uani 1 1 d . . . . .
H22A H 0.151034 0.321626 0.629990 0.075 Uiso 1 1 calc R U . . .
H22B H 0.169929 0.394185 0.727808 0.075 Uiso 1 1 calc R U . . .
C23 C 0.0531(4) 0.3661(7) 0.6675(5) 0.071(2) Uani 1 1 d . . . . .
H23A H 0.018283 0.352829 0.602214 0.085 Uiso 1 1 calc R U . . .
H23B H 0.052784 0.294599 0.705744 0.085 Uiso 1 1 calc R U . . .
C24 C 0.0245(4) 0.4697(8) 0.7130(6) 0.083(3) Uani 1 1 d . . . . .
H24A H -0.029047 0.455259 0.712392 0.100 Uiso 1 1 calc R U . . .
H24B H 0.056091 0.477525 0.780459 0.100 Uiso 1 1 calc R U . . .
C25 C 0.0284(3) 0.5818(7) 0.6602(5) 0.068(2) Uani 1 1 d . . . . .
H25A H 0.013039 0.648191 0.694181 0.082 Uiso 1 1 calc R U . . .
H25B H -0.008108 0.577643 0.595131 0.082 Uiso 1 1 calc R U . . .
C26 C 0.1096(3) 0.6041(6) 0.6526(4) 0.0543(15) Uani 1 1 d . . . . .
H26A H 0.108861 0.675550 0.613985 0.065 Uiso 1 1 calc R U . . .
H26B H 0.144618 0.618708 0.717523 0.065 Uiso 1 1 calc R U . . .
C31 C 0.2607(3) 0.4321(4) 0.5343(4) 0.0456(13) Uani 1 1 d . . . . .
H31 H 0.305403 0.471568 0.521071 0.055 Uiso 1 1 calc R U . . .
C32 C 0.2924(3) 0.3163(5) 0.5840(5) 0.0547(15) Uani 1 1 d . . . . .
H32A H 0.330325 0.334031 0.646371 0.066 Uiso 1 1 calc DR U . . .
H32B H 0.250052 0.271645 0.596911 0.066 Uiso 1 1 calc R U . . .
C33 C 0.3306(4) 0.2399(6) 0.5247(5) 0.0658(18) Uani 1 1 d . . . . .
H33A H 0.376085 0.280967 0.516791 0.079 Uiso 1 1 calc R U . . .
H33B H 0.347990 0.165484 0.559045 0.079 Uiso 1 1 calc R U . . .
C34 C 0.2755(4) 0.2137(6) 0.4273(5) 0.072(2) Uani 1 1 d . . . . .
H34A H 0.302464 0.169140 0.388860 0.087 Uiso 1 1 calc R U . . .
H34B H 0.233177 0.164269 0.435144 0.087 Uiso 1 1 calc R U . . .
C35 C 0.2432(4) 0.3233(6) 0.3754(5) 0.072(2) Uani 1 1 d . . . . .
H35A H 0.204511 0.302542 0.314380 0.086 Uiso 1 1 calc R U . . .
H35B H 0.284592 0.367570 0.359925 0.086 Uiso 1 1 calc R U . . .
C36 C 0.2058(4) 0.4012(6) 0.4346(5) 0.0601(16) Uani 1 1 d . . . . .
H36A H 0.160416 0.360360 0.443083 0.072 Uiso 1 1 calc R U . . .
H36B H 0.187975 0.474550 0.398931 0.072 Uiso 1 1 calc R U . . .
B1 B 0.3676(3) 0.5700(6) 0.7177(5) 0.0414(14) Uani 1 1 d . . . . .
H1B H 0.397(3) 0.515(5) 0.685(4) 0.050 Uiso 1 1 d . U . . .
B2 B 0.2263(3) 0.5284(6) 0.5935(5) 0.0398(14) Uani 1 1 d . . . . .

loop_
_atom_site_aniso_label
_atom_site_aniso_U_11
_atom_site_aniso_U_22
_atom_site_aniso_U_33
_atom_site_aniso_U_23
_atom_site_aniso_U_13
_atom_site_aniso_U_12
I 0.0422(2) 0.0525(2) 0.0312(2) 0.00235(18) 0.00675(15) 0.00290(16)
P 0.0365(6) 0.0431(7) 0.0321(7) 0.0009(6) 0.0096(6) -0.0009(5)
N 0.036(2) 0.047(3) 0.039(3) 0.007(2) 0.009(2) -0.002(2)
C1 0.046(3) 0.045(3) 0.041(3) 0.003(3) 0.010(3) -0.002(2)
C2 0.059(3) 0.053(3) 0.043(3) -0.002(3) 0.020(3) 0.000(3)
C3 0.076(4) 0.047(3) 0.057(4) -0.011(3) 0.032(4) -0.005(3)
C4 0.038(2) 0.042(3) 0.039(3) 0.004(3) 0.012(2) -0.003(2)
C5 0.056(3) 0.062(4) 0.053(4) 0.000(3) 0.024(3) 0.006(3)
C6 0.038(3) 0.059(4) 0.065(4) 0.002(3) 0.006(3) -0.001(3)
C11 0.037(2) 0.045(3) 0.030(3) 0.002(3) 0.013(2) 0.004(2)
C12 0.036(2) 0.049(3) 0.030(3) -0.007(3) 0.015(2) 0.001(2)
C13 0.035(2) 0.059(3) 0.034(3) -0.005(3) 0.007(2) 0.001(2)
C14 0.041(3) 0.068(4) 0.032(3) 0.006(3) 0.011(2) 0.009(3)
C15 0.057(3) 0.056(3) 0.035(3) 0.013(3) 0.019(3) 0.013(3)
C16 0.043(3) 0.049(3) 0.037(3) 0.001(3) 0.013(2) 0.001(2)
C21 0.039(3) 0.066(4) 0.025(3) -0.001(3) 0.005(2) -0.005(3)
C22 0.046(3) 0.076(4) 0.068(4) 0.011(4) 0.022(3) -0.014(3)
C23 0.049(3) 0.103(6) 0.065(5) 0.005(4) 0.023(3) -0.022(4)
C24 0.049(4) 0.146(8) 0.061(5) -0.012(5) 0.025(4) -0.026(4)
C25 0.039(3) 0.117(6) 0.051(4) -0.023(4) 0.018(3) -0.003(3)
C26 0.043(3) 0.082(4) 0.039(3) -0.013(3) 0.014(3) -0.006(3)
C31 0.039(3) 0.045(3) 0.054(4) 0.002(3) 0.015(3) -0.001(2)
C32 0.045(3) 0.063(4) 0.054(4) 0.004(3) 0.013(3) 0.002(3)
C33 0.059(4) 0.058(4) 0.084(5) 0.002(4) 0.026(4) 0.008(3)
C34 0.072(4) 0.070(5) 0.072(5) -0.018(4) 0.017(4) 0.008(4)
C35 0.093(5) 0.068(4) 0.051(4) -0.011(4) 0.017(4) 0.016(4)
C36 0.061(4) 0.063(4) 0.049(4) -0.004(3) 0.004(3) 0.003(3)
B1 0.040(3) 0.050(4) 0.040(4) -0.002(3) 0.019(3) -0.003(3)
B2 0.034(3) 0.052(4) 0.031(3) 0.001(3) 0.005(3) -0.005(3)

loop_
_atom_type_symbol
_atom_type_description
_atom_type_scat_dispersion_real
_atom_type_scat_dispersion_imag
_atom_type_scat_source
C C 0.0181 0.0091 'International Tables Vol C Tables 4.2.6.8 and 6.1.1.4'
H H 0.0000 0.0000 'International Tables Vol C Tables 4.2.6.8 and 6.1.1.4'
B B 0.0090 0.0039 'International Tables Vol C Tables 4.2.6.8 and 6.1.1.4'
P P 0.2955 0.4335 'International Tables Vol C Tables 4.2.6.8 and 6.1.1.4'
I I -0.3257 6.8362 'International Tables Vol C Tables 4.2.6.8 and 6.1.1.4'
N N 0.0311 0.0180 'International Tables Vol C Tables 4.2.6.8 and 6.1.1.4'

loop_
_geom_angle_atom_site_label_1
_geom_angle_atom_site_label_2
_geom_angle_atom_site_label_3
_geom_angle
_geom_angle_site_symmetry_1
_geom_angle_site_symmetry_3
_geom_angle_publ_flag
C11 P C1 109.0(2) . . ?
C11 P C4 107.7(2) . . ?
C1 P C4 108.7(2) . . ?
C11 P B1 107.5(3) . . ?
C1 P B1 112.8(3) . . ?
C4 P B1 111.0(2) . . ?
B1 N B2 118.1(4) . . ?
C2 C1 C3 111.2(5) . . ?
C2 C1 P 110.2(4) . . ?
C3 C1 P 115.0(4) . . ?
C5 C4 C6 112.2(4) . . ?
C5 C4 P 110.9(4) . . ?
C6 C4 P 111.4(4) . . ?
C12 C11 C16 122.0(5) . . ?
C12 C11 P 121.2(4) . . ?
C16 C11 P 116.8(4) . . ?
C11 C12 C13 114.0(5) . . ?
C11 C12 B2 128.6(4) . . ?
C13 C12 B2 117.3(4) . . ?
C14 C13 C12 124.3(5) . . ?
C15 C14 C13 119.5(5) . . ?
C14 C15 C16 120.2(5) . . ?
C15 C16 C11 120.1(5) . . ?
C26 C21 C22 108.6(5) . . ?
C26 C21 B2 113.6(5) . . ?
C22 C21 B2 115.6(5) . . ?
C23 C22 C21 113.0(5) . . ?
C24 C23 C22 110.6(6) . . ?
C25 C24 C23 111.3(6) . . ?
C24 C25 C26 111.6(6) . . ?
C21 C26 C25 113.3(5) . . ?
C32 C31 C36 107.4(5) . . ?
C32 C31 B2 118.5(5) . . ?
C36 C31 B2 114.1(4) . . ?
C33 C32 C31 113.1(5) . . ?
C34 C33 C32 110.9(5) . . ?
C35 C34 C33 111.6(6) . . ?
C34 C35 C36 112.0(6) . . ?
C35 C36 C31 113.0(5) . . ?
N B1 P 109.2(4) . . ?
N B1 I 109.9(4) . . ?
P B1 I 110.7(3) . . ?
C12 B2 C31 108.8(4) . . ?
C12 B2 C21 109.7(4) . . ?
C31 B2 C21 117.7(5) . . ?
C12 B2 N 109.1(4) . . ?
C31 B2 N 106.7(4) . . ?
C21 B2 N 104.5(4) . . ?

loop_
_geom_bond_atom_site_label_1
_geom_bond_atom_site_label_2
_geom_bond_distance
_geom_bond_site_symmetry_2
_geom_bond_publ_flag
I B1 2.290(7) . ?
P C11 1.807(5) . ?
P C1 1.831(6) . ?
P C4 1.833(5) . ?
P B1 1.944(7) . ?
N B1 1.523(7) . ?
N B2 1.657(8) . ?
C1 C2 1.530(7) . ?
C1 C3 1.530(8) . ?
C4 C5 1.528(7) . ?
C4 C6 1.534(7) . ?
C11 C12 1.411(7) . ?
C11 C16 1.416(7) . ?
C12 C13 1.413(7) . ?
C12 B2 1.633(8) . ?
C13 C14 1.381(8) . ?
C14 C15 1.369(8) . ?
C15 C16 1.370(7) . ?
C21 C26 1.531(8) . ?
C21 C22 1.542(8) . ?
C21 B2 1.656(8) . ?
C22 C23 1.538(8) . ?
C23 C24 1.522(11) . ?
C24 C25 1.507(10) . ?
C25 C26 1.541(8) . ?
C31 C32 1.538(8) . ?
C31 C36 1.547(8) . ?
C31 B2 1.634(8) . ?
C32 C33 1.534(8) . ?
C33 C34 1.513(9) . ?
C34 C35 1.492(9) . ?
C35 C36 1.533(9) . ?

loop_
_geom_torsion_atom_site_label_1
_geom_torsion_atom_site_label_2
_geom_torsion_atom_site_label_3
_geom_torsion_atom_site_label_4
_geom_torsion
_geom_torsion_site_symmetry_1
_geom_torsion_site_symmetry_2
_geom_torsion_site_symmetry_3
_geom_torsion_site_symmetry_4
_geom_torsion_publ_flag
C11 P C1 C2 60.6(4) . . . . ?
C4 P C1 C2 177.7(4) . . . . ?
B1 P C1 C2 -58.7(5) . . . . ?
C11 P C1 C3 -66.0(5) . . . . ?
C4 P C1 C3 51.1(5) . . . . ?
B1 P C1 C3 174.7(4) . . . . ?
C11 P C4 C5 -60.8(4) . . . . ?
C1 P C4 C5 -178.7(4) . . . . ?
B1 P C4 C5 56.7(4) . . . . ?
C11 P C4 C6 173.5(4) . . . . ?
C1 P C4 C6 55.6(4) . . . . ?
B1 P C4 C6 -69.0(4) . . . . ?
C1 P C11 C12 -113.0(4) . . . . ?
C4 P C11 C12 129.3(4) . . . . ?
B1 P C11 C12 9.6(5) . . . . ?
C1 P C11 C16 65.6(4) . . . . ?
C4 P C11 C16 -52.1(4) . . . . ?
B1 P C11 C16 -171.8(4) . . . . ?
C16 C11 C12 C13 -0.6(7) . . . . ?
P C11 C12 C13 177.9(4) . . . . ?
C16 C11 C12 B2 174.8(5) . . . . ?
P C11 C12 B2 -6.7(7) . . . . ?
C11 C12 C13 C14 -0.2(7) . . . . ?
B2 C12 C13 C14 -176.2(5) . . . . ?
C12 C13 C14 C15 0.4(8) . . . . ?
C13 C14 C15 C16 0.2(8) . . . . ?
C14 C15 C16 C11 -1.1(8) . . . . ?
C12 C11 C16 C15 1.3(8) . . . . ?
P C11 C16 C15 -177.3(4) . . . . ?
C26 C21 C22 C23 54.3(7) . . . . ?
B2 C21 C22 C23 -176.7(5) . . . . ?
C21 C22 C23 C24 -56.6(8) . . . . ?
C22 C23 C24 C25 55.8(8) . . . . ?
C23 C24 C25 C26 -55.0(7) . . . . ?
C22 C21 C26 C25 -53.2(6) . . . . ?
B2 C21 C26 C25 176.8(5) . . . . ?
C24 C25 C26 C21 54.9(7) . . . . ?
C36 C31 C32 C33 55.1(6) . . . . ?
B2 C31 C32 C33 -173.8(5) . . . . ?
C31 C32 C33 C34 -56.9(7) . . . . ?
C32 C33 C34 C35 55.0(8) . . . . ?
C33 C34 C35 C36 -54.6(8) . . . . ?
C34 C35 C36 C31 55.4(8) . . . . ?
C32 C31 C36 C35 -53.9(7) . . . . ?
B2 C31 C36 C35 172.5(5) . . . . ?
B2 N B1 P 59.5(6) . . . . ?
B2 N B1 I -179.0(4) . . . . ?
C11 P B1 N -34.0(5) . . . . ?
C1 P B1 N 86.1(5) . . . . ?
C4 P B1 N -151.6(4) . . . . ?
C11 P B1 I -155.2(2) . . . . ?
C1 P B1 I -35.0(3) . . . . ?
C4 P B1 I 87.3(3) . . . . ?
C11 C12 B2 C31 -91.4(6) . . . . ?
C13 C12 B2 C31 83.8(5) . . . . ?
C11 C12 B2 C21 138.5(5) . . . . ?
C13 C12 B2 C21 -46.2(6) . . . . ?
C11 C12 B2 N 24.6(7) . . . . ?
C13 C12 B2 N -160.2(4) . . . . ?
C32 C31 B2 C12 159.2(5) . . . . ?
C36 C31 B2 C12 -72.7(6) . . . . ?
C32 C31 B2 C21 -75.3(6) . . . . ?
C36 C31 B2 C21 52.8(7) . . . . ?
C32 C31 B2 N 41.7(6) . . . . ?
C36 C31 B2 N 169.7(5) . . . . ?
C26 C21 B2 C12 -47.8(6) . . . . ?
C22 C21 B2 C12 -174.2(5) . . . . ?
C26 C21 B2 C31 -172.8(5) . . . . ?
C22 C21 B2 C31 60.7(7) . . . . ?
C26 C21 B2 N 69.1(6) . . . . ?
C22 C21 B2 N -57.4(6) . . . . ?
B1 N B2 C12 -54.6(6) . . . . ?
B1 N B2 C31 62.8(6) . . . . ?
B1 N B2 C21 -171.9(5) . . . . ?
